data_7005620
loop_
_publ_author_name
'Diaz, Pilar'
'Tovilla, Jorge A.'
'Ballester, Pablo'
'Benet-Buchholz, Jordi'
'Vilar, Ram\'on'

_publ_section_title
;
 Synthesis, structural characterization and anion binding studies of
 palladium macrocycles with hydrogen-bonding ligands.
;
_journal_issue 32
_journal_name_full 'Dalton transactions (Cambridge, England : 2003)'
_journal_page_first 3516
_journal_page_last 3525
_journal_paper_doi 10.1039/b703660d
_journal_year 2007
_chemical_formula_sum 'C100.25 H94.5 F12 N8 O18.75 P4 Pd2 S4'
_chemical_formula_weight 2404.26
_chemical_name_systematic
;

?

;
_space_group_IT_number 2
_symmetry_cell_setting triclinic
_symmetry_space_group_name_Hall '-P 1'
_symmetry_space_group_name_H-M 'P -1'
_atom_sites_solution_hydrogens geom
_atom_sites_solution_primary direct
_atom_sites_solution_secondary difmap
_audit_creation_method SHELXL-97
_cell_angle_alpha 95.680(2)
_cell_angle_beta 94.482(2)
_cell_angle_gamma 104.570(2)
_cell_formula_units_Z 2
_cell_length_a 15.8443(7)
_cell_length_b 18.8383(9)
_cell_length_c 20.6983(8)
_cell_measurement_temperature 153(2)
_cell_volume 5915.8(5)
_computing_cell_refinement 'Bruker SAINT program vers. 5.0'
_computing_data_collection 'Bruker Smart CCDC area detector system'
_computing_data_reduction 'Bruker SAINT program vers. 5.0'
_computing_molecular_graphics 'Shelxtl Version 6.12 (Sheldrick, 2001)'
_computing_publication_material 'Shelxtl Version 6.12 (Sheldrick, 2001)'
_computing_structure_refinement 'Shelxtl Version 6.12 (Sheldrick, 2001)'
_computing_structure_solution 'Shelxtl Version 6.12 (Sheldrick, 2001)'
_diffrn_ambient_temperature 100(2)
_diffrn_detector_area_resol_mean 512
_diffrn_detector_type 'Smart 1000 CCD area detector'
_diffrn_measured_fraction_theta_full 0.982
_diffrn_measured_fraction_theta_max 0.982
_diffrn_measurement_device_type 'four-circle diffractometer Bruker P4'
_diffrn_measurement_method
;
Fullsphere data collection, phi and omega scans
;
_diffrn_measurement_specimen_support 'magnetic support whith 10 micron nylon fiber cryoloop'
_diffrn_radiation_monochromator Graphite
_diffrn_radiation_type MoK\a
_diffrn_radiation_wavelength 0.71073
_diffrn_reflns_av_R_equivalents 0.1251
_diffrn_reflns_av_sigmaI/netI 0.1867
_diffrn_reflns_limit_h_max 20
_diffrn_reflns_limit_h_min -20
_diffrn_reflns_limit_k_max 24
_diffrn_reflns_limit_k_min -24
_diffrn_reflns_limit_l_max 27
_diffrn_reflns_limit_l_min -27
_diffrn_reflns_number 74819
_diffrn_reflns_theta_full 28.00
_diffrn_reflns_theta_max 28.00
_diffrn_reflns_theta_min 0.99
_diffrn_source 'rotating anode X-ray tube'
_diffrn_source_current 240
_diffrn_source_power 40
_diffrn_source_size '10 mm x 0.5 mm fine focus'
_diffrn_source_type 'MACScience Co. M18X-HF'
_exptl_absorpt_coefficient_mu 0.510
_exptl_absorpt_correction_T_max 1.000000
_exptl_absorpt_correction_T_min 0.873952
_exptl_absorpt_correction_type empirical
_exptl_absorpt_process_details
;
SADABS Version 2.1 2003 Bruker-Nonius
Blessing, Acta Cryst. (1995) A51 33-38
;
_exptl_crystal_colour yellow
_exptl_crystal_density_diffrn 1.350
_exptl_crystal_density_method 'not measured'
_exptl_crystal_description block
_exptl_crystal_F_000 2452
_exptl_crystal_size_max 0.08
_exptl_crystal_size_mid 0.07
_exptl_crystal_size_min 0.07
_refine_diff_density_max 2.423
_refine_diff_density_min -1.143
_refine_diff_density_rms 0.177
_refine_ls_extinction_method none
_refine_ls_goodness_of_fit_ref 0.968
_refine_ls_hydrogen_treatment noref
_refine_ls_matrix_type full
_refine_ls_number_parameters 1404
_refine_ls_number_reflns 28010
_refine_ls_number_restraints 196
_refine_ls_restrained_S_all 0.988
_refine_ls_R_factor_all 0.1796
_refine_ls_R_factor_gt 0.0841
_refine_ls_shift/su_max 0.000
_refine_ls_shift/su_mean 0.000
_refine_ls_structure_factor_coef Fsqd
_refine_ls_weighting_details 'calc w=1/[\s^2^(Fo^2^)+(0.1356P)^2^+0.0000P] where P=(Fo^2^+2Fc^2^)/3'
_refine_ls_weighting_scheme calc
_refine_ls_wR_factor_gt 0.2237
_refine_ls_wR_factor_ref 0.2690
_reflns_number_gt 12427
_reflns_number_total 28010
_reflns_threshold_expression >2sigma(I)
_cod_data_source_file b703660d.txt
_cod_data_source_block pd210isg
_cod_depositor_comments
;
The following automatic conversions were performed:
'_symmetry_cell_setting' value 'Triclinic' changed to 'triclinic'
according to '/home/saulius/struct/CIF-dictionaries/cif_core.dic'
dictionary named 'cif_core.dic' version 2.4.1 from 2010-06-29.

Automatic conversion script
Id: cif_fix_enum 1527 2010-12-29 10:47:43Z saulius 
;
_cod_original_cell_volume 5915.8(4)
_cod_original_sg_symbol_H-M P-1
_cod_original_formula_sum 'C100.25 H94.50 F12 N8 O18.75 P4 Pd2 S4'
_cod_database_code 7005620

loop_
_symmetry_equiv_pos_as_xyz
'x, y, z'
'-x, -y, -z'

loop_
_atom_site_label
_atom_site_type_symbol
_atom_site_fract_x
_atom_site_fract_y
_atom_site_fract_z
_atom_site_U_iso_or_equiv
_atom_site_adp_type
_atom_site_occupancy
_atom_site_symmetry_multiplicity
_atom_site_calc_flag
_atom_site_refinement_flags
_atom_site_disorder_assembly
_atom_site_disorder_group
Pd1 Pd 0.12997(4) 0.19899(3) 0.16932(3) 0.02689(16) Uani 1 1 d . . .
P1 P -0.00923(13) 0.20395(11) 0.13889(10) 0.0304(4) Uani 1 1 d . . .
N1 N 0.2588(4) 0.1970(3) 0.1987(3) 0.0267(13) Uani 1 1 d . . .
O1 O 0.5948(4) 0.3388(3) 0.3170(3) 0.0448(14) Uani 1 1 d . . .
C1 C -0.0708(5) 0.1295(4) 0.0786(4) 0.0371(19) Uani 1 1 d . . .
H1A H -0.0757 0.0822 0.0968 0.045 Uiso 1 1 calc R . .
H1B H -0.1309 0.1353 0.0698 0.045 Uiso 1 1 calc R . .
Pd2 Pd 0.39464(4) 0.77512(3) 0.27529(3) 0.03165(17) Uani 1 1 d . . .
P2 P 0.14661(12) 0.17347(10) 0.06256(10) 0.0272(4) Uani 1 1 d . . .
N2 N 0.5905(4) 0.2564(3) 0.2300(3) 0.0380(16) Uani 1 1 d . . .
H2C H 0.6091 0.2481 0.1917 0.046 Uiso 1 1 calc R . .
C2 C -0.0306(5) 0.1253(4) 0.0138(4) 0.0378(19) Uani 1 1 d . . .
H2A H -0.0733 0.0894 -0.0189 0.045 Uiso 1 1 calc R . .
H2B H -0.0198 0.1742 -0.0022 0.045 Uiso 1 1 calc R . .
O2 O 0.8084(6) 0.6279(4) 0.2150(4) 0.098(3) Uani 1 1 d . . .
P3 P 0.42516(14) 0.79542(10) 0.17236(10) 0.0332(5) Uani 1 1 d . . .
O3 O 0.1314(4) 0.6841(3) 0.5487(3) 0.0485(15) Uani 1 1 d . . .
N3 N 0.7497(5) 0.6059(4) 0.3082(4) 0.050(2) Uani 1 1 d . . .
H3C H 0.7294 0.5724 0.3338 0.060 Uiso 1 1 calc R . .
C3 C 0.0545(5) 0.1026(4) 0.0192(4) 0.0342(18) Uani 1 1 d . . .
H3A H 0.0690 0.0893 -0.0253 0.041 Uiso 1 1 calc R . .
H3B H 0.0459 0.0578 0.0419 0.041 Uiso 1 1 calc R . .
P4 P 0.27003(16) 0.81247(11) 0.25844(12) 0.0424(6) Uani 1 1 d . . .
N4 N 0.5087(4) 0.7406(3) 0.2928(3) 0.0377(16) Uani 1 1 d . . .
O4 O 0.1823(4) 0.3593(3) 0.5250(3) 0.0528(16) Uani 1 1 d . . .
C4 C -0.0740(6) 0.1974(5) 0.2072(4) 0.044(2) Uani 1 1 d . . .
N5 N 0.3704(5) 0.7529(4) 0.3704(3) 0.0396(16) Uani 1 1 d . . .
C5 C -0.0972(6) 0.2575(5) 0.2366(4) 0.050(2) Uani 1 1 d . . .
H5A H -0.0807 0.3035 0.2197 0.060 Uiso 1 1 calc R . .
N6 N 0.2516(5) 0.6449(4) 0.5711(3) 0.0417(17) Uani 1 1 d . . .
H6B H 0.2730 0.6080 0.5809 0.050 Uiso 1 1 calc R . .
C6 C -0.1432(7) 0.2520(7) 0.2890(6) 0.073(3) Uani 1 1 d . . .
H6A H -0.1630 0.2928 0.3063 0.087 Uiso 1 1 calc R . .
N7 N 0.0384(5) 0.3033(3) 0.4934(3) 0.0390(16) Uani 1 1 d . . .
H7B H -0.0156 0.3081 0.4897 0.047 Uiso 1 1 calc R . .
C7 C -0.1614(7) 0.1879(8) 0.3171(5) 0.076(4) Uani 1 1 d . . .
H7A H -0.1903 0.1853 0.3556 0.092 Uiso 1 1 calc R . .
N8 N 0.1166(4) 0.2178(3) 0.2700(3) 0.0313(14) Uani 1 1 d . . .
C8 C -0.1378(8) 0.1273(8) 0.2895(6) 0.087(4) Uani 1 1 d . . .
H8A H -0.1497 0.0828 0.3091 0.104 Uiso 1 1 calc R . .
C9 C -0.0960(7) 0.1317(7) 0.2322(5) 0.063(3) Uani 1 1 d . . .
H9A H -0.0831 0.0892 0.2109 0.076 Uiso 1 1 calc R . .
C10 C -0.0106(5) 0.2899(4) 0.1080(4) 0.0383(19) Uani 1 1 d . . .
C11 C -0.0712(6) 0.2947(5) 0.0575(4) 0.047(2) Uani 1 1 d . . .
H11A H -0.1159 0.2521 0.0392 0.056 Uiso 1 1 calc R . .
C12 C -0.0662(8) 0.3625(7) 0.0338(5) 0.065(3) Uani 1 1 d . . .
H12A H -0.1060 0.3662 -0.0018 0.078 Uiso 1 1 calc R . .
C13 C -0.0020(9) 0.4243(6) 0.0632(6) 0.071(3) Uani 1 1 d . . .
H13A H 0.0008 0.4708 0.0481 0.086 Uiso 1 1 calc R . .
C14 C 0.0548(8) 0.4202(5) 0.1113(6) 0.071(3) Uani 1 1 d . . .
H14A H 0.0976 0.4636 0.1308 0.085 Uiso 1 1 calc R . .
C16 C 0.0528(7) 0.3533(5) 0.1339(5) 0.058(3) Uani 1 1 d . . .
H16A H 0.0957 0.3509 0.1677 0.069 Uiso 1 1 calc R . .
C17 C 0.2408(5) 0.1380(4) 0.0491(3) 0.0285(16) Uani 1 1 d . . .
C18 C 0.2313(6) 0.0613(4) 0.0444(4) 0.0379(19) Uani 1 1 d . . .
H18A H 0.1763 0.0281 0.0480 0.045 Uiso 1 1 calc R . .
C19 C 0.3049(7) 0.0350(5) 0.0344(5) 0.055(3) Uani 1 1 d . . .
H19A H 0.2988 -0.0168 0.0299 0.066 Uiso 1 1 calc R . .
C20 C 0.3858(7) 0.0822(6) 0.0308(5) 0.057(3) Uani 1 1 d . . .
H20A H 0.4350 0.0634 0.0235 0.068 Uiso 1 1 calc R . .
C21 C 0.3943(6) 0.1567(6) 0.0381(5) 0.057(3) Uani 1 1 d . . .
H21A H 0.4503 0.1898 0.0374 0.068 Uiso 1 1 calc R . .
C22 C 0.3223(5) 0.1848(5) 0.0465(4) 0.043(2) Uani 1 1 d . . .
H22A H 0.3294 0.2367 0.0504 0.051 Uiso 1 1 calc R . .
C23 C 0.1634(5) 0.2527(4) 0.0183(4) 0.0303(16) Uani 1 1 d . . .
C24 C 0.1401(5) 0.2444(5) -0.0485(4) 0.0393(19) Uani 1 1 d . . .
H24A H 0.1090 0.1974 -0.0707 0.047 Uiso 1 1 calc R . .
C25 C 0.1624(6) 0.3049(5) -0.0828(5) 0.050(2) Uani 1 1 d . . .
H25A H 0.1459 0.2997 -0.1285 0.060 Uiso 1 1 calc R . .
C26 C 0.2097(6) 0.3740(5) -0.0495(6) 0.061(3) Uani 1 1 d . . .
H26A H 0.2256 0.4155 -0.0728 0.073 Uiso 1 1 calc R . .
C27 C 0.2328(7) 0.3814(5) 0.0162(5) 0.060(3) Uani 1 1 d . . .
H27A H 0.2652 0.4280 0.0384 0.072 Uiso 1 1 calc R . .
C28 C 0.2095(6) 0.3217(4) 0.0506(5) 0.048(2) Uani 1 1 d . . .
H28A H 0.2249 0.3275 0.0965 0.058 Uiso 1 1 calc R . .
C29 C 0.2811(5) 0.1340(4) 0.2045(4) 0.0340(18) Uani 1 1 d . . .
H29A H 0.2367 0.0887 0.1969 0.041 Uiso 1 1 calc R . .
C30 C 0.3649(5) 0.1326(4) 0.2209(4) 0.0292(16) Uani 1 1 d . . .
H30A H 0.3784 0.0866 0.2240 0.035 Uiso 1 1 calc R . .
C31 C 0.4319(5) 0.1982(4) 0.2334(4) 0.0274(16) Uani 1 1 d . . .
C32 C 0.4072(5) 0.2635(4) 0.2280(4) 0.0340(18) Uani 1 1 d . . .
H32A H 0.4498 0.3099 0.2358 0.041 Uiso 1 1 calc R . .
C33 C 0.3214(5) 0.2602(4) 0.2114(4) 0.0332(18) Uani 1 1 d . . .
H33A H 0.3054 0.3052 0.2088 0.040 Uiso 1 1 calc R . .
C34 C 0.5245(5) 0.1971(4) 0.2527(4) 0.0375(19) Uani 1 1 d . . .
H34A H 0.5343 0.2013 0.3010 0.045 Uiso 1 1 calc R . .
H34B H 0.5330 0.1489 0.2350 0.045 Uiso 1 1 calc R . .
C35 C 0.6232(5) 0.3221(4) 0.2652(4) 0.0348(18) Uani 1 1 d . . .
C36 C 0.6922(5) 0.3755(4) 0.2375(4) 0.0381(19) Uani 1 1 d . . .
C37 C 0.7034(5) 0.4503(4) 0.2581(4) 0.040(2) Uani 1 1 d . . .
H37A H 0.6675 0.4646 0.2889 0.048 Uiso 1 1 calc R . .
C38 C 0.7661(5) 0.5041(5) 0.2345(5) 0.045(2) Uani 1 1 d . . .
C39 C 0.8164(7) 0.4814(6) 0.1899(7) 0.076(3) Uani 1 1 d . . .
H39A H 0.8593 0.5176 0.1730 0.092 Uiso 1 1 calc R . .
C40 C 0.8071(7) 0.4092(7) 0.1692(6) 0.081(4) Uani 1 1 d . . .
H40A H 0.8425 0.3955 0.1377 0.097 Uiso 1 1 calc R . .
C41 C 0.7451(6) 0.3543(6) 0.1945(6) 0.063(3) Uani 1 1 d . . .
H41A H 0.7401 0.3035 0.1818 0.076 Uiso 1 1 calc R . .
C42 C 0.7775(7) 0.5843(5) 0.2522(6) 0.063(3) Uani 1 1 d . . .
C43 C 0.7515(6) 0.6811(5) 0.3286(5) 0.056(3) Uani 1 1 d . . .
H43A H 0.7965 0.7135 0.3064 0.068 Uiso 1 1 calc R . .
H43B H 0.7700 0.6919 0.3761 0.068 Uiso 1 1 calc R . .
C44 C 0.6653(6) 0.7010(5) 0.3151(5) 0.046(2) Uani 1 1 d . . .
C45 C 0.6604(6) 0.7734(5) 0.3285(5) 0.058(3) Uani 1 1 d . . .
H45A H 0.7112 0.8108 0.3468 0.069 Uiso 1 1 calc R . .
C46 C 0.5828(6) 0.7910(5) 0.3156(5) 0.060(3) Uani 1 1 d . . .
H46A H 0.5818 0.8413 0.3233 0.072 Uiso 1 1 calc R . .
C49 C 0.5118(6) 0.6709(5) 0.2787(5) 0.060(3) Uani 1 1 d . . .
H49A H 0.4595 0.6346 0.2614 0.072 Uiso 1 1 calc R . .
C50 C 0.5882(6) 0.6500(5) 0.2886(6) 0.068(3) Uani 1 1 d . . .
H50A H 0.5883 0.6000 0.2771 0.082 Uiso 1 1 calc R . .
C51 C 0.3679(5) 0.7178(4) 0.1133(4) 0.0330(18) Uani 1 1 d . . .
C52 C 0.3294(5) 0.6506(4) 0.1331(4) 0.0379(19) Uani 1 1 d . . .
H52A H 0.3307 0.6453 0.1783 0.045 Uiso 1 1 calc R . .
C53 C 0.2885(6) 0.5904(5) 0.0870(5) 0.051(2) Uani 1 1 d . . .
H53A H 0.2622 0.5441 0.1010 0.061 Uiso 1 1 calc R . .
C54 C 0.2860(7) 0.5970(5) 0.0228(5) 0.058(3) Uani 1 1 d . . .
H54A H 0.2562 0.5558 -0.0081 0.069 Uiso 1 1 calc R . .
C55 C 0.3261(8) 0.6626(5) 0.0015(5) 0.064(3) Uani 1 1 d . . .
H55A H 0.3263 0.6665 -0.0439 0.076 Uiso 1 1 calc R . .
C56 C 0.3663(7) 0.7235(5) 0.0470(4) 0.053(2) Uani 1 1 d . . .
H56A H 0.3930 0.7693 0.0325 0.064 Uiso 1 1 calc R . .
C57 C 0.5396(6) 0.8071(4) 0.1626(4) 0.0388(19) Uani 1 1 d . . .
C58 C 0.5997(7) 0.8755(5) 0.1816(6) 0.066(3) Uani 1 1 d . . .
H58A H 0.5795 0.9165 0.1979 0.079 Uiso 1 1 calc R . .
C59 C 0.6871(7) 0.8843(6) 0.1770(6) 0.069(3) Uani 1 1 d . . .
H59A H 0.7269 0.9316 0.1893 0.082 Uiso 1 1 calc R . .
C60 C 0.7177(7) 0.8261(6) 0.1551(6) 0.073(3) Uani 1 1 d . . .
H60A H 0.7786 0.8323 0.1522 0.088 Uiso 1 1 calc R . .
C61 C 0.6591(7) 0.7581(7) 0.1371(7) 0.087(4) Uani 1 1 d . . .
H61A H 0.6803 0.7170 0.1224 0.104 Uiso 1 1 calc R . .
C62 C 0.5715(7) 0.7484(5) 0.1399(5) 0.062(3) Uani 1 1 d . . .
H62A H 0.5321 0.7012 0.1262 0.074 Uiso 1 1 calc R . .
C63 C 0.3928(6) 0.8075(5) 0.4194(5) 0.054(3) Uani 1 1 d . . .
H63A H 0.4211 0.8558 0.4107 0.065 Uiso 1 1 calc R . .
C64 C 0.3761(6) 0.7961(5) 0.4837(4) 0.056(3) Uani 1 1 d . . .
H64A H 0.3953 0.8355 0.5182 0.067 Uiso 1 1 calc R . .
C65 C 0.3312(6) 0.7266(5) 0.4962(4) 0.043(2) Uani 1 1 d . . .
C66 C 0.3091(5) 0.6706(4) 0.4443(4) 0.0392(19) Uani 1 1 d . . .
H66A H 0.2802 0.6218 0.4513 0.047 Uiso 1 1 calc R . .
C67 C 0.3287(5) 0.6854(4) 0.3832(4) 0.0378(19) Uani 1 1 d . . .
H67A H 0.3121 0.6462 0.3483 0.045 Uiso 1 1 calc R . .
C68 C 0.3119(6) 0.7155(5) 0.5649(4) 0.055(3) Uani 1 1 d . . .
H68A H 0.3677 0.7198 0.5919 0.066 Uiso 1 1 calc R . .
H68B H 0.2869 0.7556 0.5826 0.066 Uiso 1 1 calc R . .
C69 C 0.1645(5) 0.6344(4) 0.5623(4) 0.0369(19) Uani 1 1 d . . .
C70 C 0.1101(5) 0.5597(4) 0.5711(4) 0.0351(18) Uani 1 1 d . . .
C71 C 0.1316(6) 0.4969(4) 0.5455(4) 0.0386(19) Uani 1 1 d . . .
H71A H 0.1827 0.5011 0.5234 0.046 Uiso 1 1 calc R . .
C72 C 0.0785(6) 0.4276(5) 0.5519(4) 0.041(2) Uani 1 1 d . . .
C73 C 0.0048(6) 0.4217(5) 0.5852(4) 0.046(2) Uani 1 1 d . . .
H73A H -0.0323 0.3744 0.5891 0.055 Uiso 1 1 calc R . .
C74 C -0.0145(6) 0.4849(5) 0.6125(4) 0.050(2) Uani 1 1 d . . .
H74A H -0.0636 0.4809 0.6368 0.060 Uiso 1 1 calc R . .
C75 C 0.0362(6) 0.5532(5) 0.6049(4) 0.043(2) Uani 1 1 d . . .
H75A H 0.0212 0.5963 0.6226 0.052 Uiso 1 1 calc R . .
C76 C 0.1058(7) 0.3611(5) 0.5234(4) 0.045(2) Uani 1 1 d . . .
C77 C 0.0554(6) 0.2349(4) 0.4682(4) 0.045(2) Uani 1 1 d . . .
H77A H 0.0022 0.1943 0.4693 0.054 Uiso 1 1 calc R . .
H77B H 0.1029 0.2256 0.4975 0.054 Uiso 1 1 calc R . .
C78 C 0.0813(5) 0.2320(4) 0.3997(4) 0.0369(19) Uani 1 1 d . . .
C79 C 0.1017(6) 0.2913(4) 0.3663(4) 0.042(2) Uani 1 1 d . . .
H79A H 0.1054 0.3393 0.3875 0.051 Uiso 1 1 calc R . .
C80 C 0.1171(5) 0.2824(4) 0.3017(4) 0.0359(18) Uani 1 1 d . . .
H80A H 0.1287 0.3247 0.2789 0.043 Uiso 1 1 calc R . .
C81 C 0.1016(7) 0.1603(5) 0.3036(5) 0.057(3) Uani 1 1 d . . .
H81A H 0.1047 0.1138 0.2829 0.068 Uiso 1 1 calc R . .
C82 C 0.0817(7) 0.1651(5) 0.3671(4) 0.058(3) Uani 1 1 d . . .
H82A H 0.0682 0.1219 0.3885 0.070 Uiso 1 1 calc R . .
C83 C 0.2342(7) 0.8416(5) 0.3362(5) 0.061(3) Uani 1 1 d . . .
C84 C 0.2703(8) 0.9122(6) 0.3673(5) 0.070(3) Uani 1 1 d . . .
H84A H 0.3122 0.9467 0.3478 0.084 Uiso 1 1 calc R . .
C85 C 0.2445(10) 0.9317(7) 0.4271(6) 0.091(4) Uani 1 1 d . . .
H85A H 0.2665 0.9809 0.4480 0.110 Uiso 1 1 calc R . .
C86 C 0.1885(10) 0.8818(7) 0.4558(7) 0.102(5) Uani 1 1 d . . .
H86A H 0.1720 0.8960 0.4973 0.122 Uiso 1 1 calc R . .
C87 C 0.1554(9) 0.8122(8) 0.4271(7) 0.093(4) Uani 1 1 d U . .
H87A H 0.1183 0.7772 0.4494 0.111 Uiso 1 1 calc R . .
C88 C 0.1746(9) 0.7911(6) 0.3660(6) 0.084(4) Uani 1 1 d . . .
H88A H 0.1477 0.7429 0.3443 0.101 Uiso 1 1 calc R . .
C89 C 0.1797(6) 0.7394(5) 0.2160(5) 0.046(2) Uani 1 1 d . . .
C90 C 0.1701(6) 0.6662(5) 0.2307(5) 0.050(2) Uani 1 1 d . . .
H90A H 0.2123 0.6555 0.2608 0.059 Uiso 1 1 calc R . .
C91 C 0.1003(7) 0.6111(6) 0.2018(7) 0.076(4) Uani 1 1 d . . .
H91A H 0.0926 0.5631 0.2149 0.092 Uiso 1 1 calc R . .
C92 C 0.0419(8) 0.6214(9) 0.1556(7) 0.089(4) Uani 1 1 d . . .
H92A H -0.0042 0.5815 0.1342 0.107 Uiso 1 1 calc R . .
C93 C 0.0520(8) 0.6966(9) 0.1396(7) 0.094(4) Uani 1 1 d . . .
H93A H 0.0113 0.7060 0.1075 0.112 Uiso 1 1 calc R . .
C94 C 0.1188(7) 0.7535(7) 0.1700(6) 0.074(3) Uani 1 1 d . . .
H94A H 0.1239 0.8024 0.1599 0.089 Uiso 1 1 calc R . .
C95 C 0.4006(6) 0.8779(4) 0.1440(5) 0.048(2) Uani 1 1 d . . .
H95A H 0.4380 0.9220 0.1719 0.057 Uiso 1 1 calc R . .
H95B H 0.4168 0.8810 0.0989 0.057 Uiso 1 1 calc R . .
C96 C 0.3085(7) 0.8802(5) 0.1444(5) 0.053(3) Uani 1 1 d . . .
H96A H 0.2705 0.8335 0.1207 0.064 Uiso 1 1 calc R . .
H96B H 0.2995 0.9210 0.1203 0.064 Uiso 1 1 calc R . .
C97 C 0.2790(7) 0.8913(5) 0.2138(5) 0.058(3) Uani 1 1 d . . .
H97A H 0.2214 0.9028 0.2096 0.069 Uiso 1 1 calc R . .
H97B H 0.3216 0.9345 0.2394 0.069 Uiso 1 1 calc R . .
S1SA S 0.03256(19) -0.03879(12) 0.16956(12) 0.0536(6) Uani 1 1 d . . .
C1SA C 0.0103(13) -0.0642(10) 0.2466(9) 0.121(5) Uani 1 1 d U . .
O1SA O 0.0814(6) -0.0821(5) 0.1410(4) 0.098(3) Uani 1 1 d U . .
F1SA F -0.0353(9) -0.1372(7) 0.2434(6) 0.185(5) Uani 1 1 d U . .
O2SA O 0.0678(5) 0.0370(4) 0.1765(4) 0.073(2) Uani 1 1 d U . .
F2SA F -0.0341(6) -0.0254(4) 0.2790(4) 0.108(2) Uani 1 1 d U . .
O3SA O -0.0623(7) -0.0553(6) 0.1372(5) 0.118(3) Uani 1 1 d U . .
F3SA F 0.0855(9) -0.0513(7) 0.2821(6) 0.177(4) Uani 1 1 d U . .
S1SB S 0.5107(2) 1.00403(13) 0.3388(2) 0.0839(11) Uani 1 1 d . . .
C1SB C 0.6206(9) 1.0416(8) 0.3472(7) 0.085(4) Uani 1 1 d U . .
O1SB O 0.4894(9) 1.0202(7) 0.2760(7) 0.154(5) Uani 1 1 d U . .
F1SB F 0.6453(5) 1.1138(4) 0.3497(4) 0.116(3) Uani 1 1 d U . .
O2SB O 0.4919(6) 0.9273(4) 0.3318(4) 0.086(2) Uani 1 1 d U . .
F2SB F 0.6624(6) 1.0145(5) 0.3029(5) 0.135(3) Uani 1 1 d U . .
O3SB O 0.4724(11) 1.0497(9) 0.3653(9) 0.201(6) Uani 1 1 d U . .
F3SB F 0.6606(10) 1.0329(8) 0.3991(8) 0.217(6) Uani 1 1 d U . .
S1SC S 0.26973(18) 0.48053(12) 0.26555(15) 0.0587(7) Uani 1 1 d . . .
C1SC C 0.3266(11) 0.4625(6) 0.3329(7) 0.098(5) Uani 1 1 d . . .
O1SC O 0.3036(5) 0.5533(3) 0.2577(4) 0.075(2) Uani 1 1 d . . .
F1SC F 0.3092(7) 0.3966(4) 0.3501(5) 0.143(4) Uani 1 1 d . . .
O2SC O 0.2588(6) 0.4227(5) 0.2184(4) 0.095(3) Uani 1 1 d U . .
F2SC F 0.4145(7) 0.4691(8) 0.3202(7) 0.205(7) Uani 1 1 d . . .
O3SC O 0.1848(9) 0.4714(7) 0.2892(7) 0.156(5) Uani 1 1 d U . .
F3SC F 0.3505(8) 0.5109(6) 0.3823(5) 0.146(3) Uani 1 1 d U . .
S1SD S -0.34160(15) 0.15309(12) 0.07378(12) 0.0447(5) Uani 1 1 d . . .
O1SD O -0.3945(4) 0.1983(3) 0.0991(3) 0.0473(15) Uani 1 1 d . . .
F1SD F -0.2947(4) 0.0415(3) 0.1155(3) 0.0787(18) Uani 1 1 d U . .
C1SD C -0.3456(7) 0.0857(5) 0.1271(5) 0.055(2) Uani 1 1 d . . .
O2SD O -0.2526(6) 0.1894(5) 0.0804(5) 0.095(3) Uani 1 1 d U . .
F2SD F -0.4277(5) 0.0456(4) 0.1293(4) 0.105(2) Uani 1 1 d U . .
F3SD F -0.3219(5) 0.1169(4) 0.1897(3) 0.088(2) Uani 1 1 d U . .
O3SD O -0.3816(6) 0.1102(4) 0.0121(4) 0.081(2) Uani 1 1 d U . .
C1IS C 0.3915(9) 0.4801(8) 0.5838(13) 0.034(7) Uani 0.25 1 d PDU A -2
H1IB H 0.4156 0.4899 0.6309 0.041 Uiso 0.25 1 d PR A -2
O1IS O 0.3034(8) 0.4811(7) 0.5935(7) 0.010(3) Uani 0.25 1 d PDU A -2
H1IC H 0.2973 0.4848 0.5534 0.015 Uiso 0.25 1 d PR A -2
C2IS C 0.4450(14) 0.5496(13) 0.5590(15) 0.032(7) Uani 0.25 1 d PDU A -2
H2ID H 0.4349 0.5935 0.5834 0.049 Uiso 0.25 1 calc PR A -2
H2IE H 0.4269 0.5485 0.5125 0.049 Uiso 0.25 1 calc PR A -2
H2IF H 0.5075 0.5513 0.5652 0.049 Uiso 0.25 1 calc PR A -2
C3IS C 0.4005(16) 0.4077(13) 0.5481(18) 0.048(9) Uani 0.25 1 d PD A -2
H3ID H 0.4613 0.4086 0.5622 0.072 Uiso 0.25 1 d PR A -2
H3IE H 0.3607 0.3662 0.5644 0.072 Uiso 0.25 1 d PR A -2
H3IF H 0.3914 0.4019 0.5003 0.072 Uiso 0.25 1 d PR A -2
O1IT O 0.565(2) 0.5365(15) 0.1018(16) 0.263(18) Uani 0.50 1 d PDU B -3
H1IF H 0.5645 0.5364 0.0612 0.395 Uiso 0.50 1 calc PR B -3
C1IT C 0.4937(17) 0.4792(16) 0.1161(13) 0.181(18) Uani 0.50 1 d PDU B -3
H1IA H 0.4364 0.4858 0.0976 0.217 Uiso 0.50 1 d PR B -3
C2IT C 0.502(2) 0.4007(14) 0.0964(18) 0.143(13) Uani 0.50 1 d PDU B -3
H2IA H 0.5034 0.3928 0.0491 0.215 Uiso 0.50 1 calc PR B -3
H2IB H 0.4509 0.3648 0.1087 0.215 Uiso 0.50 1 calc PR B -3
H2IC H 0.5555 0.3944 0.1189 0.215 Uiso 0.50 1 calc PR B -3
C3IT C 0.493(2) 0.4678(18) 0.1881(15) 0.131(12) Uani 0.50 1 d PDU B -3
H3IA H 0.4975 0.5153 0.2141 0.197 Uiso 0.50 1 d PR B -3
H3IB H 0.5422 0.4486 0.2019 0.197 Uiso 0.50 1 d PR B -3
H3IC H 0.4376 0.4327 0.1945 0.197 Uiso 0.50 1 d PR B -3
O1W O 0.5954(10) 0.4177(8) 0.4405(7) 0.069(4) Uani 0.50 1 d P C 1
O2W O 0.6415(11) 0.5581(9) 0.4231(8) 0.078(4) Uani 0.50 1 d PU D 1
O3W O 0.4269(11) 1.0653(9) 0.4959(7) 0.079(5) Uani 0.50 1 d P . .
O4W O 0.4021(19) 0.4219(16) 0.1399(15) 0.071(8) Uiso 0.25 1 d P B 3
O5W O 0.120(3) 0.066(3) 0.558(2) 0.137(16) Uiso 0.25 1 d P E 3
H5WA H 0.1722 0.0671 0.5524 0.205 Uiso 0.25 1 d PR E 3
H5WB H 0.1133 0.1044 0.5846 0.205 Uiso 0.25 1 d PR E 3

loop_
_atom_site_aniso_label
_atom_site_aniso_U_11
_atom_site_aniso_U_22
_atom_site_aniso_U_33
_atom_site_aniso_U_23
_atom_site_aniso_U_13
_atom_site_aniso_U_12
Pd1 0.0288(3) 0.0211(3) 0.0301(3) -0.0027(2) -0.0013(2) 0.0089(2)
P1 0.0298(11) 0.0307(10) 0.0323(11) 0.0022(8) 0.0035(8) 0.0113(8)
N1 0.030(3) 0.023(3) 0.026(3) 0.000(2) -0.001(3) 0.007(3)
O1 0.048(4) 0.042(3) 0.041(4) 0.006(3) 0.008(3) 0.003(3)
C1 0.022(4) 0.044(5) 0.045(5) 0.005(4) 0.009(3) 0.005(3)
Pd2 0.0373(4) 0.0239(3) 0.0336(4) 0.0043(2) 0.0102(3) 0.0056(2)
P2 0.0274(10) 0.0193(9) 0.0333(11) -0.0033(8) -0.0001(8) 0.0067(7)
N2 0.037(4) 0.028(3) 0.052(4) 0.007(3) 0.014(3) 0.010(3)
C2 0.035(5) 0.036(4) 0.036(5) -0.008(4) -0.001(4) 0.003(3)
O2 0.143(8) 0.053(5) 0.100(7) 0.031(5) 0.053(6) 0.006(5)
P3 0.0441(12) 0.0212(9) 0.0348(12) 0.0060(8) 0.0111(9) 0.0066(8)
O3 0.055(4) 0.030(3) 0.059(4) -0.001(3) 0.004(3) 0.011(3)
N3 0.046(5) 0.039(4) 0.065(6) 0.020(4) -0.009(4) 0.008(3)
C3 0.039(5) 0.026(4) 0.032(4) -0.006(3) 0.000(3) 0.004(3)
P4 0.0494(14) 0.0261(10) 0.0591(15) 0.0122(10) 0.0214(11) 0.0160(10)
N4 0.042(4) 0.029(3) 0.039(4) 0.001(3) 0.001(3) 0.007(3)
O4 0.054(4) 0.051(4) 0.052(4) -0.005(3) 0.000(3) 0.016(3)
C4 0.043(5) 0.061(6) 0.031(5) 0.002(4) 0.004(4) 0.020(4)
N5 0.046(4) 0.032(4) 0.037(4) 0.009(3) 0.008(3) 0.000(3)
C5 0.037(5) 0.062(6) 0.044(5) -0.013(4) 0.012(4) 0.007(4)
N6 0.046(4) 0.048(4) 0.029(4) 0.006(3) 0.005(3) 0.009(3)
C6 0.057(7) 0.091(9) 0.059(7) -0.027(6) 0.017(6) 0.009(6)
N7 0.049(4) 0.030(3) 0.036(4) -0.002(3) 0.010(3) 0.008(3)
C7 0.050(7) 0.140(12) 0.036(6) -0.007(7) 0.015(5) 0.023(7)
N8 0.040(4) 0.026(3) 0.026(3) -0.005(3) -0.004(3) 0.009(3)
C8 0.073(8) 0.131(11) 0.086(9) 0.062(9) 0.044(7) 0.049(8)
C9 0.069(7) 0.095(8) 0.047(6) 0.031(6) 0.027(5) 0.046(6)
C10 0.038(5) 0.039(5) 0.044(5) 0.001(4) 0.005(4) 0.022(4)
C11 0.053(6) 0.056(6) 0.041(5) 0.009(4) 0.008(4) 0.031(5)
C12 0.082(8) 0.086(8) 0.055(7) 0.027(6) 0.019(6) 0.061(7)
C13 0.104(10) 0.051(7) 0.076(8) 0.021(6) 0.023(7) 0.041(7)
C14 0.081(8) 0.038(5) 0.093(9) 0.007(6) 0.000(7) 0.017(5)
C16 0.066(7) 0.030(5) 0.073(7) -0.002(5) -0.017(5) 0.016(4)
C17 0.038(4) 0.024(4) 0.027(4) 0.001(3) 0.007(3) 0.014(3)
C18 0.047(5) 0.025(4) 0.044(5) -0.003(3) 0.013(4) 0.015(4)
C19 0.077(7) 0.052(6) 0.057(6) 0.007(5) 0.022(5) 0.050(5)
C20 0.052(6) 0.083(8) 0.054(6) 0.016(5) 0.025(5) 0.042(6)
C21 0.041(5) 0.065(7) 0.070(7) 0.026(5) 0.017(5) 0.016(5)
C22 0.027(4) 0.041(5) 0.063(6) 0.017(4) 0.013(4) 0.010(4)
C23 0.029(4) 0.028(4) 0.035(4) 0.004(3) 0.001(3) 0.009(3)
C24 0.033(5) 0.038(4) 0.045(5) 0.005(4) 0.000(4) 0.008(4)
C25 0.052(6) 0.058(6) 0.046(6) 0.018(5) 0.002(4) 0.023(5)
C26 0.051(6) 0.047(6) 0.095(9) 0.036(6) 0.013(6) 0.022(5)
C27 0.079(7) 0.028(5) 0.066(7) 0.009(5) -0.006(6) 0.003(5)
C28 0.071(7) 0.023(4) 0.048(5) 0.004(4) 0.000(5) 0.011(4)
C29 0.038(5) 0.022(4) 0.039(5) 0.000(3) 0.002(4) 0.003(3)
C30 0.033(4) 0.024(4) 0.032(4) 0.004(3) -0.001(3) 0.012(3)
C31 0.028(4) 0.021(3) 0.033(4) 0.002(3) 0.001(3) 0.008(3)
C32 0.035(4) 0.019(3) 0.045(5) -0.003(3) -0.005(4) 0.007(3)
C33 0.034(4) 0.022(4) 0.044(5) 0.001(3) -0.001(4) 0.012(3)
C34 0.031(4) 0.022(4) 0.059(6) 0.006(4) 0.004(4) 0.007(3)
C35 0.031(4) 0.031(4) 0.046(5) 0.007(4) 0.002(4) 0.013(3)
C36 0.024(4) 0.037(4) 0.055(6) 0.008(4) 0.005(4) 0.011(3)
C37 0.035(5) 0.041(5) 0.051(5) 0.013(4) 0.004(4) 0.019(4)
C38 0.028(4) 0.044(5) 0.063(6) 0.020(4) 0.003(4) 0.006(4)
C39 0.050(7) 0.057(7) 0.119(11) 0.025(7) 0.027(7) -0.002(5)
C40 0.059(7) 0.073(8) 0.108(10) 0.012(7) 0.050(7) 0.001(6)
C41 0.036(5) 0.053(6) 0.100(9) -0.004(6) 0.021(5) 0.012(4)
C42 0.053(6) 0.044(6) 0.087(9) 0.036(6) -0.008(6) -0.004(5)
C43 0.050(6) 0.043(5) 0.072(7) 0.014(5) -0.020(5) 0.011(4)
C44 0.038(5) 0.040(5) 0.056(6) 0.010(4) -0.005(4) 0.004(4)
C45 0.042(6) 0.048(6) 0.071(7) -0.026(5) -0.005(5) 0.007(4)
C46 0.051(6) 0.042(5) 0.082(8) -0.016(5) 0.006(5) 0.011(5)
C49 0.052(6) 0.024(4) 0.098(8) 0.009(5) -0.021(6) 0.007(4)
C50 0.055(6) 0.025(4) 0.115(10) 0.011(5) -0.030(6) 0.006(4)
C51 0.037(4) 0.021(4) 0.044(5) 0.010(3) 0.012(4) 0.010(3)
C52 0.038(5) 0.029(4) 0.045(5) 0.006(4) 0.008(4) 0.004(3)
C53 0.056(6) 0.029(4) 0.063(7) 0.006(4) 0.009(5) 0.004(4)
C54 0.074(7) 0.032(5) 0.060(7) -0.003(4) -0.011(5) 0.009(5)
C55 0.102(9) 0.043(5) 0.042(6) 0.003(4) -0.007(6) 0.018(6)
C56 0.086(7) 0.033(5) 0.040(5) 0.009(4) 0.004(5) 0.012(5)
C57 0.054(5) 0.034(4) 0.029(4) 0.005(3) 0.017(4) 0.009(4)
C58 0.061(7) 0.040(5) 0.089(8) 0.000(5) 0.034(6) -0.003(5)
C59 0.053(7) 0.051(6) 0.091(9) 0.003(6) 0.025(6) -0.009(5)
C60 0.047(6) 0.069(7) 0.097(9) -0.004(6) 0.029(6) 0.002(5)
C61 0.047(7) 0.076(8) 0.136(12) -0.023(8) 0.026(7) 0.024(6)
C62 0.055(6) 0.043(5) 0.083(8) -0.006(5) 0.013(6) 0.008(5)
C63 0.063(6) 0.037(5) 0.049(6) -0.003(4) 0.019(5) -0.013(4)
C64 0.063(6) 0.050(6) 0.036(5) -0.008(4) 0.016(5) -0.017(5)
C65 0.040(5) 0.049(5) 0.034(5) 0.000(4) 0.005(4) 0.002(4)
C66 0.048(5) 0.032(4) 0.037(5) 0.012(4) 0.007(4) 0.006(4)
C67 0.041(5) 0.031(4) 0.037(5) 0.002(3) 0.004(4) 0.004(4)
C68 0.051(6) 0.061(6) 0.036(5) -0.001(4) 0.012(4) -0.018(5)
C69 0.039(5) 0.041(5) 0.027(4) -0.002(4) 0.005(4) 0.006(4)
C70 0.043(5) 0.031(4) 0.030(4) 0.003(3) 0.008(4) 0.006(3)
C71 0.049(5) 0.040(5) 0.028(4) 0.006(4) 0.016(4) 0.010(4)
C72 0.058(6) 0.041(5) 0.025(4) 0.002(4) 0.003(4) 0.015(4)
C73 0.055(6) 0.038(5) 0.040(5) 0.003(4) 0.010(4) 0.002(4)
C74 0.052(6) 0.051(5) 0.050(6) 0.005(4) 0.031(5) 0.013(4)
C75 0.048(5) 0.036(5) 0.044(5) 0.001(4) 0.018(4) 0.007(4)
C76 0.065(7) 0.039(5) 0.034(5) 0.006(4) 0.009(4) 0.019(4)
C77 0.074(6) 0.028(4) 0.033(5) 0.005(3) 0.007(4) 0.010(4)
C78 0.043(5) 0.031(4) 0.035(5) -0.003(3) -0.001(4) 0.012(4)
C79 0.068(6) 0.021(4) 0.037(5) -0.005(3) 0.009(4) 0.012(4)
C80 0.048(5) 0.022(4) 0.038(5) 0.004(3) -0.002(4) 0.011(3)
C81 0.102(8) 0.024(4) 0.045(6) -0.003(4) 0.006(5) 0.019(5)
C82 0.112(9) 0.023(4) 0.042(6) 0.009(4) 0.013(6) 0.017(5)
C83 0.082(8) 0.038(5) 0.077(7) 0.021(5) 0.048(6) 0.026(5)
C84 0.092(9) 0.053(6) 0.068(7) -0.003(5) 0.037(6) 0.019(6)
C85 0.151(13) 0.059(7) 0.075(9) 0.000(6) 0.055(9) 0.037(8)
C86 0.167(14) 0.070(8) 0.084(9) 0.010(7) 0.087(10) 0.036(9)
C87 0.099(6) 0.091(6) 0.092(6) 0.012(4) 0.037(4) 0.023(4)
C88 0.118(10) 0.040(6) 0.102(10) 0.012(6) 0.074(8) 0.018(6)
C89 0.044(5) 0.043(5) 0.059(6) 0.013(4) 0.011(4) 0.020(4)
C90 0.040(5) 0.043(5) 0.069(7) 0.015(5) 0.014(5) 0.012(4)
C91 0.047(7) 0.054(6) 0.120(11) 0.018(7) 0.013(7) -0.005(5)
C92 0.040(7) 0.117(12) 0.097(10) 0.004(9) 0.006(7) 0.001(7)
C93 0.049(7) 0.137(13) 0.099(11) 0.005(10) -0.011(7) 0.042(8)
C94 0.050(7) 0.079(8) 0.109(10) 0.028(7) 0.008(7) 0.038(6)
C95 0.069(6) 0.022(4) 0.057(6) 0.013(4) 0.026(5) 0.013(4)
C96 0.079(7) 0.033(5) 0.062(6) 0.026(4) 0.018(5) 0.028(5)
C97 0.081(7) 0.033(5) 0.071(7) 0.019(5) 0.028(6) 0.028(5)
S1SA 0.091(2) 0.0281(11) 0.0463(14) 0.0035(10) 0.0124(13) 0.0237(12)
C1SA 0.122(7) 0.117(7) 0.121(7) 0.013(5) 0.016(5) 0.029(5)
O1SA 0.127(5) 0.096(4) 0.090(4) 0.013(4) 0.016(4) 0.061(4)
F1SA 0.210(6) 0.165(6) 0.182(6) 0.039(4) 0.039(5) 0.038(4)
O2SA 0.078(4) 0.055(3) 0.079(4) -0.002(3) 0.017(3) 0.007(3)
F2SA 0.126(4) 0.111(4) 0.100(4) 0.018(3) 0.045(4) 0.044(4)
O3SA 0.116(5) 0.121(5) 0.106(5) 0.010(4) 0.001(4) 0.019(4)
F3SA 0.169(6) 0.208(6) 0.167(6) 0.022(4) 0.004(4) 0.076(5)
S1SB 0.0688(19) 0.0268(12) 0.159(4) 0.0029(16) 0.048(2) 0.0105(12)
C1SB 0.090(5) 0.082(5) 0.086(5) 0.006(4) 0.009(4) 0.028(4)
O1SB 0.149(6) 0.141(6) 0.167(6) 0.030(5) -0.018(4) 0.034(4)
F1SB 0.103(4) 0.084(4) 0.145(5) -0.006(4) 0.001(4) 0.008(3)
O2SB 0.094(4) 0.061(4) 0.103(4) 0.017(3) 0.032(4) 0.010(3)
F2SB 0.116(5) 0.130(5) 0.146(5) -0.018(4) 0.031(4) 0.019(4)
O3SB 0.195(7) 0.194(7) 0.217(8) 0.011(5) 0.050(5) 0.054(5)
F3SB 0.221(7) 0.227(7) 0.204(7) 0.049(5) -0.002(5) 0.057(5)
S1SC 0.0611(16) 0.0250(11) 0.086(2) 0.0116(12) -0.0070(14) 0.0065(10)
C1SC 0.151(14) 0.039(6) 0.079(9) 0.000(6) -0.046(9) 0.000(7)
O1SC 0.103(6) 0.032(3) 0.081(5) 0.016(3) -0.011(4) 0.000(4)
F1SC 0.177(9) 0.060(5) 0.181(9) 0.057(5) -0.052(7) 0.012(5)
O2SC 0.117(5) 0.074(4) 0.097(4) -0.002(3) -0.014(4) 0.044(4)
F2SC 0.074(7) 0.306(17) 0.236(15) 0.107(12) -0.030(8) 0.038(8)
O3SC 0.139(6) 0.164(6) 0.176(6) 0.035(5) 0.026(4) 0.054(5)
F3SC 0.173(5) 0.132(5) 0.137(5) 0.021(4) -0.007(4) 0.053(4)
S1SD 0.0465(13) 0.0379(11) 0.0578(15) 0.0128(10) 0.0202(11) 0.0188(10)
O1SD 0.049(4) 0.043(3) 0.057(4) 0.006(3) 0.010(3) 0.023(3)
F1SD 0.101(4) 0.073(3) 0.081(4) 0.017(3) 0.014(3) 0.052(3)
C1SD 0.056(6) 0.054(6) 0.063(7) 0.012(5) 0.007(5) 0.023(5)
O2SD 0.072(4) 0.101(4) 0.123(5) 0.034(4) 0.026(4) 0.031(3)
F2SD 0.101(4) 0.088(4) 0.128(4) 0.051(3) 0.014(3) 0.012(3)
F3SD 0.100(4) 0.102(4) 0.073(4) 0.015(3) 0.001(3) 0.045(3)
O3SD 0.111(4) 0.070(4) 0.071(4) 0.005(3) 0.007(3) 0.044(3)
C1IS 0.034(7) 0.034(7) 0.034(8) 0.003(2) 0.004(2) 0.009(3)
O1IS 0.010(4) 0.011(4) 0.009(4) 0.000(2) 0.002(2) 0.002(2)
C2IS 0.032(8) 0.033(8) 0.034(8) 0.003(5) 0.003(5) 0.012(5)
C3IS 0.024(17) 0.035(18) 0.07(3) -0.013(17) 0.014(17) -0.012(14)
O1IT 0.263(19) 0.263(19) 0.262(19) 0.033(6) 0.025(5) 0.067(7)
C1IT 0.178(18) 0.183(18) 0.180(18) 0.022(6) 0.019(5) 0.046(7)
C2IT 0.146(14) 0.142(14) 0.143(14) 0.023(5) 0.016(5) 0.037(6)
C3IT 0.126(13) 0.133(13) 0.132(13) 0.014(5) 0.017(5) 0.029(6)
O1W 0.065(9) 0.092(11) 0.048(9) -0.008(8) -0.006(7) 0.024(8)
O2W 0.079(6) 0.077(6) 0.077(6) 0.016(5) 0.004(4) 0.018(5)
O3W 0.091(12) 0.089(11) 0.040(8) 0.014(8) -0.002(8) -0.003(9)

loop_
_atom_type_symbol
_atom_type_description
_atom_type_scat_dispersion_real
_atom_type_scat_dispersion_imag
_atom_type_scat_source
C C 0.0033 0.0016 'International Tables Vol C Tables 4.2.6.8 and 6.1.1.4'
H H 0.0000 0.0000 'International Tables Vol C Tables 4.2.6.8 and 6.1.1.4'
N N 0.0061 0.0033 'International Tables Vol C Tables 4.2.6.8 and 6.1.1.4'
O O 0.0106 0.0060 'International Tables Vol C Tables 4.2.6.8 and 6.1.1.4'
F F 0.0171 0.0103 'International Tables Vol C Tables 4.2.6.8 and 6.1.1.4'
P P 0.1023 0.0942 'International Tables Vol C Tables 4.2.6.8 and 6.1.1.4'
S S 0.1246 0.1234 'International Tables Vol C Tables 4.2.6.8 and 6.1.1.4'
Pd Pd -0.9988 1.0072 'International Tables Vol C Tables 4.2.6.8 and 6.1.1.4'

loop_
_geom_angle_atom_site_label_1
_geom_angle_atom_site_label_2
_geom_angle_atom_site_label_3
_geom_angle
_geom_angle_site_symmetry_1
_geom_angle_site_symmetry_3
_geom_angle_publ_flag
N1 Pd1 N8 86.1(2) . . ?
N1 Pd1 P2 92.13(17) . . ?
N8 Pd1 P2 176.99(17) . . ?
N1 Pd1 P1 178.59(17) . . ?
N8 Pd1 P1 93.07(18) . . ?
P2 Pd1 P1 88.72(7) . . ?
C1 P1 C10 107.9(4) . . ?
C1 P1 C4 104.1(4) . . ?
C10 P1 C4 107.0(4) . . ?
C1 P1 Pd1 114.7(3) . . ?
C10 P1 Pd1 111.4(3) . . ?
C4 P1 Pd1 111.2(3) . . ?
C33 N1 C29 118.2(6) . . ?
C33 N1 Pd1 119.6(5) . . ?
C29 N1 Pd1 122.2(5) . . ?
C2 C1 P1 114.2(5) . . ?
N4 Pd2 N5 86.1(3) . . ?
N4 Pd2 P3 91.29(19) . . ?
N5 Pd2 P3 177.2(2) . . ?
N4 Pd2 P4 178.8(2) . . ?
N5 Pd2 P4 92.7(2) . . ?
P3 Pd2 P4 89.91(8) . . ?
C23 P2 C17 103.6(3) . . ?
C23 P2 C3 107.7(4) . . ?
C17 P2 C3 104.1(3) . . ?
C23 P2 Pd1 114.0(3) . . ?
C17 P2 Pd1 113.9(2) . . ?
C3 P2 Pd1 112.7(3) . . ?
C35 N2 C34 122.4(7) . . ?
C3 C2 C1 113.3(7) . . ?
C57 P3 C51 105.1(4) . . ?
C57 P3 C95 104.2(4) . . ?
C51 P3 C95 107.0(4) . . ?
C57 P3 Pd2 112.3(3) . . ?
C51 P3 Pd2 111.5(3) . . ?
C95 P3 Pd2 115.9(3) . . ?
C42 N3 C43 123.0(8) . . ?
C2 C3 P2 114.0(5) . . ?
C97 P4 C89 106.7(5) . . ?
C97 P4 C83 104.2(4) . . ?
C89 P4 C83 106.6(5) . . ?
C97 P4 Pd2 115.6(3) . . ?
C89 P4 Pd2 112.4(3) . . ?
C83 P4 Pd2 110.6(4) . . ?
C46 N4 C49 118.2(8) . . ?
C46 N4 Pd2 118.8(6) . . ?
C49 N4 Pd2 122.9(6) . . ?
C9 C4 C5 119.7(9) . . ?
C9 C4 P1 118.4(7) . . ?
C5 C4 P1 121.9(7) . . ?
C63 N5 C67 118.2(7) . . ?
C63 N5 Pd2 119.8(6) . . ?
C67 N5 Pd2 121.9(5) . . ?
C6 C5 C4 121.0(10) . . ?
C69 N6 C68 121.9(8) . . ?
C5 C6 C7 120.2(11) . . ?
C76 N7 C77 120.4(8) . . ?
C6 C7 C8 120.0(10) . . ?
C80 N8 C81 116.8(7) . . ?
C80 N8 Pd1 124.8(5) . . ?
C81 N8 Pd1 118.3(5) . . ?
C7 C8 C9 119.4(11) . . ?
C4 C9 C8 119.4(11) . . ?
C16 C10 C11 118.4(8) . . ?
C16 C10 P1 119.0(7) . . ?
C11 C10 P1 122.6(7) . . ?
C10 C11 C12 119.8(10) . . ?
C13 C12 C11 118.7(10) . . ?
C14 C13 C12 121.7(10) . . ?
C13 C14 C16 120.4(11) . . ?
C14 C16 C10 121.0(9) . . ?
C22 C17 C18 119.3(7) . . ?
C22 C17 P2 121.2(5) . . ?
C18 C17 P2 119.4(6) . . ?
C19 C18 C17 118.5(8) . . ?
C20 C19 C18 121.7(8) . . ?
C21 C20 C19 118.8(8) . . ?
C20 C21 C22 121.1(9) . . ?
C17 C22 C21 120.5(8) . . ?
C24 C23 C28 119.9(7) . . ?
C24 C23 P2 120.7(6) . . ?
C28 C23 P2 118.9(6) . . ?
C23 C24 C25 119.8(8) . . ?
C24 C25 C26 119.6(9) . . ?
C27 C26 C25 120.1(9) . . ?
C26 C27 C28 120.5(9) . . ?
C27 C28 C23 120.2(9) . . ?
N1 C29 C30 122.1(7) . . ?
C29 C30 C31 120.7(6) . . ?
C32 C31 C30 116.4(7) . . ?
C32 C31 C34 122.7(6) . . ?
C30 C31 C34 120.9(6) . . ?
C33 C32 C31 119.3(7) . . ?
N1 C33 C32 123.3(7) . . ?
N2 C34 C31 114.0(6) . . ?
O1 C35 N2 121.7(7) . . ?
O1 C35 C36 121.7(7) . . ?
N2 C35 C36 116.6(7) . . ?
C41 C36 C37 119.8(8) . . ?
C41 C36 C35 123.0(8) . . ?
C37 C36 C35 117.2(7) . . ?
C38 C37 C36 121.2(8) . . ?
C39 C38 C37 117.8(9) . . ?
C39 C38 C42 118.9(9) . . ?
C37 C38 C42 123.3(9) . . ?
C40 C39 C38 122.4(10) . . ?
C39 C40 C41 119.9(10) . . ?
C36 C41 C40 118.9(9) . . ?
O2 C42 N3 122.1(10) . . ?
O2 C42 C38 120.2(12) . . ?
N3 C42 C38 117.7(9) . . ?
N3 C43 C44 115.3(7) . . ?
C50 C44 C45 116.1(8) . . ?
C50 C44 C43 123.4(8) . . ?
C45 C44 C43 120.5(8) . . ?
C46 C45 C44 120.2(8) . . ?
N4 C46 C45 122.7(9) . . ?
N4 C49 C50 121.8(8) . . ?
C49 C50 C44 120.9(9) . . ?
C52 C51 C56 118.7(8) . . ?
C52 C51 P3 120.6(6) . . ?
C56 C51 P3 120.6(6) . . ?
C51 C52 C53 120.1(8) . . ?
C54 C53 C52 120.7(8) . . ?
C53 C54 C55 120.6(9) . . ?
C54 C55 C56 119.4(9) . . ?
C51 C56 C55 120.6(8) . . ?
C62 C57 C58 117.9(9) . . ?
C62 C57 P3 121.6(7) . . ?
C58 C57 P3 120.3(7) . . ?
C59 C58 C57 121.0(9) . . ?
C60 C59 C58 120.6(10) . . ?
C59 C60 C61 119.0(10) . . ?
C62 C61 C60 121.3(10) . . ?
C61 C62 C57 120.2(9) . . ?
N5 C63 C64 122.2(8) . . ?
C65 C64 C63 119.1(8) . . ?
C64 C65 C66 117.4(8) . . ?
C64 C65 C68 118.6(8) . . ?
C66 C65 C68 123.9(8) . . ?
C67 C66 C65 120.3(8) . . ?
N5 C67 C66 122.7(8) . . ?
N6 C68 C65 114.3(7) . . ?
O3 C69 N6 121.6(8) . . ?
O3 C69 C70 121.9(8) . . ?
N6 C69 C70 116.5(7) . . ?
C71 C70 C75 119.6(7) . . ?
C71 C70 C69 120.6(7) . . ?
C75 C70 C69 119.7(7) . . ?
C70 C71 C72 120.0(8) . . ?
C73 C72 C71 119.9(8) . . ?
C73 C72 C76 122.6(8) . . ?
C71 C72 C76 117.5(8) . . ?
C74 C73 C72 119.6(8) . . ?
C75 C74 C73 120.7(8) . . ?
C74 C75 C70 120.1(8) . . ?
O4 C76 N7 122.2(8) . . ?
O4 C76 C72 122.5(8) . . ?
N7 C76 C72 115.2(8) . . ?
N7 C77 C78 115.2(7) . . ?
C79 C78 C82 116.6(8) . . ?
C79 C78 C77 124.4(7) . . ?
C82 C78 C77 118.9(7) . . ?
C78 C79 C80 120.4(7) . . ?
N8 C80 C79 123.0(7) . . ?
N8 C81 C82 122.7(8) . . ?
C78 C82 C81 120.3(8) . . ?
C84 C83 C88 120.0(10) . . ?
C84 C83 P4 120.0(7) . . ?
C88 C83 P4 119.9(8) . . ?
C85 C84 C83 118.7(11) . . ?
C86 C85 C84 120.4(12) . . ?
C87 C86 C85 121.3(12) . . ?
C86 C87 C88 120.6(13) . . ?
C87 C88 C83 118.7(11) . . ?
C94 C89 C90 119.2(9) . . ?
C94 C89 P4 121.8(8) . . ?
C90 C89 P4 119.0(7) . . ?
C91 C90 C89 119.9(10) . . ?
C92 C91 C90 123.0(12) . . ?
C91 C92 C93 117.2(12) . . ?
C94 C93 C92 121.0(11) . . ?
C93 C94 C89 119.5(11) . . ?
C96 C95 P3 115.0(6) . . ?
C95 C96 C97 114.3(8) . . ?
C96 C97 P4 114.4(6) . . ?
O1SA S1SA O2SA 117.0(5) . . ?
O1SA S1SA O3SA 114.0(6) . . ?
O2SA S1SA O3SA 107.8(5) . . ?
O1SA S1SA C1SA 109.8(7) . . ?
O2SA S1SA C1SA 107.8(7) . . ?
O3SA S1SA C1SA 98.8(8) . . ?
F3SA C1SA F2SA 104.8(15) . . ?
F3SA C1SA F1SA 110.7(16) . . ?
F2SA C1SA F1SA 106.8(15) . . ?
F3SA C1SA S1SA 107.1(14) . . ?
F2SA C1SA S1SA 115.2(13) . . ?
F1SA C1SA S1SA 112.0(13) . . ?
O3SB S1SB O2SB 132.7(9) . . ?
O3SB S1SB O1SB 92.5(10) . . ?
O2SB S1SB O1SB 103.8(7) . . ?
O3SB S1SB C1SB 110.0(9) . . ?
O2SB S1SB C1SB 110.4(6) . . ?
O1SB S1SB C1SB 99.7(8) . . ?
F3SB C1SB F2SB 102.1(14) . . ?
F3SB C1SB F1SB 100.5(13) . . ?
F2SB C1SB F1SB 107.3(12) . . ?
F3SB C1SB S1SB 115.3(13) . . ?
F2SB C1SB S1SB 114.7(11) . . ?
F1SB C1SB S1SB 115.2(10) . . ?
O2SC S1SC O1SC 125.0(6) . . ?
O2SC S1SC O3SC 104.6(7) . . ?
O1SC S1SC O3SC 109.4(7) . . ?
O2SC S1SC C1SC 107.8(6) . . ?
O1SC S1SC C1SC 107.8(5) . . ?
O3SC S1SC C1SC 99.2(9) . . ?
F3SC C1SC F1SC 111.0(12) . . ?
F3SC C1SC F2SC 91.7(12) . . ?
F1SC C1SC F2SC 98.5(13) . . ?
F3SC C1SC S1SC 119.8(10) . . ?
F1SC C1SC S1SC 120.3(9) . . ?
F2SC C1SC S1SC 108.8(11) . . ?
O2SD S1SD O1SD 113.1(5) . . ?
O2SD S1SD O3SD 119.1(5) . . ?
O1SD S1SD O3SD 111.8(4) . . ?
O2SD S1SD C1SD 102.3(5) . . ?
O1SD S1SD C1SD 105.2(4) . . ?
O3SD S1SD C1SD 103.3(5) . . ?
F1SD C1SD F2SD 109.8(9) . . ?
F1SD C1SD F3SD 106.1(8) . . ?
F2SD C1SD F3SD 102.2(9) . . ?
F1SD C1SD S1SD 115.0(7) . . ?
F2SD C1SD S1SD 111.7(7) . . ?
F3SD C1SD S1SD 111.2(7) . . ?
O1IS C1IS C2IS 114.4(8) . . ?
O1IS C1IS C3IS 114.4(8) . . ?
C2IS C1IS C3IS 114(2) . . ?
O1IT C1IT C3IT 115.1(9) . . ?
O1IT C1IT C2IT 114.4(9) . . ?
C3IT C1IT C2IT 92(3) . . ?
O1IT C1IT O4W 171(2) . . ?
C3IT C1IT O4W 61.6(18) . . ?
C2IT C1IT O4W 75(2) . . ?
C1IT C3IT O4W 64.8(18) . . ?
C3IT O4W C1IT 53.7(11) . . ?

loop_
_geom_bond_atom_site_label_1
_geom_bond_atom_site_label_2
_geom_bond_distance
_geom_bond_site_symmetry_2
_geom_bond_publ_flag
Pd1 N1 2.094(6) . ?
Pd1 N8 2.115(6) . ?
Pd1 P2 2.264(2) . ?
Pd1 P1 2.273(2) . ?
P1 C1 1.804(8) . ?
P1 C10 1.804(8) . ?
P1 C4 1.808(9) . ?
N1 C33 1.332(9) . ?
N1 C29 1.335(9) . ?
O1 C35 1.237(9) . ?
C1 C2 1.532(11) . ?
Pd2 N4 2.087(7) . ?
Pd2 N5 2.097(7) . ?
Pd2 P3 2.269(2) . ?
Pd2 P4 2.270(2) . ?
P2 C23 1.802(8) . ?
P2 C17 1.811(7) . ?
P2 C3 1.816(7) . ?
N2 C35 1.331(10) . ?
N2 C34 1.467(10) . ?
C2 C3 1.514(11) . ?
O2 C42 1.221(11) . ?
P3 C57 1.801(9) . ?
P3 C51 1.806(8) . ?
P3 C95 1.833(8) . ?
O3 C69 1.228(9) . ?
N3 C42 1.335(14) . ?
N3 C43 1.429(11) . ?
P4 C97 1.807(9) . ?
P4 C89 1.813(10) . ?
P4 C83 1.828(10) . ?
N4 C46 1.329(11) . ?
N4 C49 1.331(10) . ?
O4 C76 1.220(11) . ?
C4 C9 1.363(13) . ?
C4 C5 1.377(12) . ?
N5 C63 1.330(11) . ?
N5 C67 1.340(10) . ?
C5 C6 1.351(14) . ?
N6 C69 1.339(10) . ?
N6 C68 1.453(10) . ?
C6 C7 1.366(16) . ?
N7 C76 1.375(11) . ?
N7 C77 1.439(10) . ?
C7 C8 1.374(17) . ?
N8 C80 1.323(9) . ?
N8 C81 1.326(10) . ?
C8 C9 1.403(14) . ?
C10 C16 1.382(12) . ?
C10 C11 1.388(11) . ?
C11 C12 1.400(13) . ?
C12 C13 1.389(16) . ?
C13 C14 1.310(15) . ?
C14 C16 1.381(13) . ?
C17 C22 1.378(11) . ?
C17 C18 1.407(10) . ?
C18 C19 1.397(11) . ?
C19 C20 1.376(14) . ?
C20 C21 1.368(13) . ?
C21 C22 1.387(12) . ?
C23 C24 1.384(11) . ?
C23 C28 1.394(11) . ?
C24 C25 1.388(12) . ?
C25 C26 1.407(14) . ?
C26 C27 1.365(14) . ?
C27 C28 1.377(12) . ?
C29 C30 1.351(10) . ?
C30 C31 1.399(10) . ?
C31 C32 1.394(9) . ?
C31 C34 1.496(10) . ?
C32 C33 1.359(10) . ?
C35 C36 1.481(11) . ?
C36 C41 1.367(12) . ?
C36 C37 1.394(11) . ?
C37 C38 1.386(11) . ?
C38 C39 1.370(14) . ?
C38 C42 1.480(13) . ?
C39 C40 1.352(15) . ?
C40 C41 1.408(14) . ?
C43 C44 1.517(12) . ?
C44 C50 1.383(12) . ?
C44 C45 1.388(12) . ?
C45 C46 1.365(13) . ?
C49 C50 1.371(13) . ?
C51 C52 1.377(10) . ?
C51 C56 1.386(11) . ?
C52 C53 1.392(12) . ?
C53 C54 1.346(13) . ?
C54 C55 1.372(13) . ?
C55 C56 1.389(13) . ?
C57 C62 1.384(12) . ?
C57 C58 1.394(12) . ?
C58 C59 1.365(14) . ?
C59 C60 1.359(14) . ?
C60 C61 1.378(15) . ?
C61 C62 1.361(14) . ?
C63 C64 1.403(12) . ?
C64 C65 1.383(12) . ?
C65 C66 1.385(11) . ?
C65 C68 1.502(12) . ?
C66 C67 1.364(11) . ?
C69 C70 1.489(11) . ?
C70 C71 1.380(11) . ?
C70 C75 1.396(11) . ?
C71 C72 1.389(11) . ?
C72 C73 1.388(12) . ?
C72 C76 1.508(11) . ?
C73 C74 1.381(12) . ?
C74 C75 1.365(11) . ?
C77 C78 1.506(11) . ?
C78 C79 1.356(11) . ?
C78 C82 1.370(11) . ?
C79 C80 1.379(11) . ?
C81 C82 1.376(13) . ?
C83 C84 1.378(14) . ?
C83 C88 1.388(13) . ?
C84 C85 1.378(14) . ?
C85 C86 1.341(16) . ?
C86 C87 1.341(17) . ?
C87 C88 1.368(16) . ?
C89 C94 1.393(13) . ?
C89 C90 1.415(11) . ?
C90 C91 1.362(14) . ?
C91 C92 1.341(16) . ?
C92 C93 1.458(18) . ?
C93 C94 1.364(17) . ?
C95 C96 1.471(13) . ?
C96 C97 1.555(13) . ?
S1SA O1SA 1.381(8) . ?
S1SA O2SA 1.385(7) . ?
S1SA O3SA 1.540(10) . ?
S1SA C1SA 1.746(19) . ?
C1SA F3SA 1.305(19) . ?
C1SA F2SA 1.310(18) . ?
C1SA F1SA 1.377(19) . ?
S1SB O3SB 1.276(16) . ?
S1SB O2SB 1.390(8) . ?
S1SB O1SB 1.399(13) . ?
S1SB C1SB 1.696(15) . ?
C1SB F3SB 1.250(17) . ?
C1SB F2SB 1.308(15) . ?
C1SB F1SB 1.312(14) . ?
S1SC O2SC 1.356(8) . ?
S1SC O1SC 1.371(6) . ?
S1SC O3SC 1.443(13) . ?
S1SC C1SC 1.710(13) . ?
C1SC F3SC 1.266(14) . ?
C1SC F1SC 1.293(12) . ?
C1SC F2SC 1.414(19) . ?
S1SD O2SD 1.393(9) . ?
S1SD O1SD 1.428(6) . ?
S1SD O3SD 1.448(8) . ?
S1SD C1SD 1.756(10) . ?
F1SD C1SD 1.314(10) . ?
C1SD F2SD 1.337(12) . ?
C1SD F3SD 1.354(11) . ?
C1IS O1IS 1.431(5) . ?
C1IS C2IS 1.529(5) . ?
C1IS C3IS 1.531(5) . ?
O1IT C1IT 1.428(5) . ?
C1IT C3IT 1.527(5) . ?
C1IT C2IT 1.532(5) . ?
C1IT O4W 1.71(4) . ?
C3IT O4W 1.67(4) . ?

loop_
_geom_torsion_atom_site_label_1
_geom_torsion_atom_site_label_2
_geom_torsion_atom_site_label_3
_geom_torsion_atom_site_label_4
_geom_torsion
_geom_torsion_site_symmetry_1
_geom_torsion_site_symmetry_2
_geom_torsion_site_symmetry_3
_geom_torsion_site_symmetry_4
_geom_torsion_publ_flag
N1 Pd1 P1 C1 172(41) . . . . ?
N8 Pd1 P1 C1 -132.1(3) . . . . ?
P2 Pd1 P1 C1 45.4(3) . . . . ?
N1 Pd1 P1 C10 49(7) . . . . ?
N8 Pd1 P1 C10 104.9(3) . . . . ?
P2 Pd1 P1 C10 -77.5(3) . . . . ?
N1 Pd1 P1 C4 -70(7) . . . . ?
N8 Pd1 P1 C4 -14.3(4) . . . . ?
P2 Pd1 P1 C4 163.2(3) . . . . ?
N8 Pd1 N1 C33 -84.6(6) . . . . ?
P2 Pd1 N1 C33 97.9(6) . . . . ?
P1 Pd1 N1 C33 -29(8) . . . . ?
N8 Pd1 N1 C29 96.1(6) . . . . ?
P2 Pd1 N1 C29 -81.4(6) . . . . ?
P1 Pd1 N1 C29 152(7) . . . . ?
C10 P1 C1 C2 64.2(7) . . . . ?
C4 P1 C1 C2 177.6(6) . . . . ?
Pd1 P1 C1 C2 -60.6(6) . . . . ?
N1 Pd1 P2 C23 -102.4(3) . . . . ?
N8 Pd1 P2 C23 -157(3) . . . . ?
P1 Pd1 P2 C23 76.5(3) . . . . ?
N1 Pd1 P2 C17 16.2(3) . . . . ?
N8 Pd1 P2 C17 -39(3) . . . . ?
P1 Pd1 P2 C17 -164.9(3) . . . . ?
N1 Pd1 P2 C3 134.5(3) . . . . ?
N8 Pd1 P2 C3 80(3) . . . . ?
P1 Pd1 P2 C3 -46.6(3) . . . . ?
P1 C1 C2 C3 68.9(8) . . . . ?
N4 Pd2 P3 C57 -21.0(3) . . . . ?
N5 Pd2 P3 C57 -43(4) . . . . ?
P4 Pd2 P3 C57 158.9(3) . . . . ?
N4 Pd2 P3 C51 96.8(3) . . . . ?
N5 Pd2 P3 C51 75(4) . . . . ?
P4 Pd2 P3 C51 -83.3(3) . . . . ?
N4 Pd2 P3 C95 -140.6(4) . . . . ?
N5 Pd2 P3 C95 -162(4) . . . . ?
P4 Pd2 P3 C95 39.3(4) . . . . ?
C1 C2 C3 P2 -72.1(8) . . . . ?
C23 P2 C3 C2 -60.8(7) . . . . ?
C17 P2 C3 C2 -170.3(6) . . . . ?
Pd1 P2 C3 C2 65.8(6) . . . . ?
N4 Pd2 P4 C97 134(9) . . . . ?
N5 Pd2 P4 C97 140.7(4) . . . . ?
P3 Pd2 P4 C97 -40.4(4) . . . . ?
N4 Pd2 P4 C89 -103(9) . . . . ?
N5 Pd2 P4 C89 -96.5(4) . . . . ?
P3 Pd2 P4 C89 82.5(3) . . . . ?
N4 Pd2 P4 C83 16(9) . . . . ?
N5 Pd2 P4 C83 22.6(4) . . . . ?
P3 Pd2 P4 C83 -158.4(3) . . . . ?
N5 Pd2 N4 C46 -93.0(7) . . . . ?
P3 Pd2 N4 C46 88.1(7) . . . . ?
P4 Pd2 N4 C46 -87(9) . . . . ?
N5 Pd2 N4 C49 90.9(8) . . . . ?
P3 Pd2 N4 C49 -88.0(8) . . . . ?
P4 Pd2 N4 C49 97(9) . . . . ?
C1 P1 C4 C9 54.7(8) . . . . ?
C10 P1 C4 C9 168.8(8) . . . . ?
Pd1 P1 C4 C9 -69.4(8) . . . . ?
C1 P1 C4 C5 -128.9(8) . . . . ?
C10 P1 C4 C5 -14.8(9) . . . . ?
Pd1 P1 C4 C5 107.0(7) . . . . ?
N4 Pd2 N5 C63 96.8(7) . . . . ?
P3 Pd2 N5 C63 119(4) . . . . ?
P4 Pd2 N5 C63 -83.0(7) . . . . ?
N4 Pd2 N5 C67 -86.5(7) . . . . ?
P3 Pd2 N5 C67 -65(4) . . . . ?
P4 Pd2 N5 C67 93.6(6) . . . . ?
C9 C4 C5 C6 -1.4(14) . . . . ?
P1 C4 C5 C6 -177.8(8) . . . . ?
C4 C5 C6 C7 5.3(16) . . . . ?
C5 C6 C7 C8 -4.2(18) . . . . ?
N1 Pd1 N8 C80 103.7(6) . . . . ?
P2 Pd1 N8 C80 159(3) . . . . ?
P1 Pd1 N8 C80 -75.2(6) . . . . ?
N1 Pd1 N8 C81 -80.3(7) . . . . ?
P2 Pd1 N8 C81 -25(4) . . . . ?
P1 Pd1 N8 C81 100.9(7) . . . . ?
C6 C7 C8 C9 -0.7(19) . . . . ?
C5 C4 C9 C8 -3.5(15) . . . . ?
P1 C4 C9 C8 173.0(9) . . . . ?
C7 C8 C9 C4 4.5(18) . . . . ?
C1 P1 C10 C16 -159.7(7) . . . . ?
C4 P1 C10 C16 88.8(8) . . . . ?
Pd1 P1 C10 C16 -33.0(8) . . . . ?
C1 P1 C10 C11 18.2(8) . . . . ?
C4 P1 C10 C11 -93.4(8) . . . . ?
Pd1 P1 C10 C11 144.9(6) . . . . ?
C16 C10 C11 C12 0.8(13) . . . . ?
P1 C10 C11 C12 -177.1(7) . . . . ?
C10 C11 C12 C13 -2.3(14) . . . . ?
C11 C12 C13 C14 1.6(17) . . . . ?
C12 C13 C14 C16 0.6(19) . . . . ?
C13 C14 C16 C10 -2.2(18) . . . . ?
C11 C10 C16 C14 1.5(15) . . . . ?
P1 C10 C16 C14 179.4(8) . . . . ?
C23 P2 C17 C22 36.9(8) . . . . ?
C3 P2 C17 C22 149.4(7) . . . . ?
Pd1 P2 C17 C22 -87.5(7) . . . . ?
C23 P2 C17 C18 -146.3(6) . . . . ?
C3 P2 C17 C18 -33.7(7) . . . . ?
Pd1 P2 C17 C18 89.3(6) . . . . ?
C22 C17 C18 C19 -2.7(12) . . . . ?
P2 C17 C18 C19 -179.6(7) . . . . ?
C17 C18 C19 C20 1.8(14) . . . . ?
C18 C19 C20 C21 0.7(15) . . . . ?
C19 C20 C21 C22 -2.3(15) . . . . ?
C18 C17 C22 C21 1.2(13) . . . . ?
P2 C17 C22 C21 178.0(7) . . . . ?
C20 C21 C22 C17 1.4(15) . . . . ?
C17 P2 C23 C24 81.9(7) . . . . ?
C3 P2 C23 C24 -28.0(7) . . . . ?
Pd1 P2 C23 C24 -153.8(6) . . . . ?
C17 P2 C23 C28 -90.6(7) . . . . ?
C3 P2 C23 C28 159.5(6) . . . . ?
Pd1 P2 C23 C28 33.7(7) . . . . ?
C28 C23 C24 C25 -0.4(12) . . . . ?
P2 C23 C24 C25 -172.8(6) . . . . ?
C23 C24 C25 C26 1.0(13) . . . . ?
C24 C25 C26 C27 -0.5(14) . . . . ?
C25 C26 C27 C28 -0.5(16) . . . . ?
C26 C27 C28 C23 1.2(15) . . . . ?
C24 C23 C28 C27 -0.7(13) . . . . ?
P2 C23 C28 C27 171.9(7) . . . . ?
C33 N1 C29 C30 -2.0(11) . . . . ?
Pd1 N1 C29 C30 177.3(6) . . . . ?
N1 C29 C30 C31 0.9(12) . . . . ?
C29 C30 C31 C32 0.0(11) . . . . ?
C29 C30 C31 C34 178.9(7) . . . . ?
C30 C31 C32 C33 0.1(11) . . . . ?
C34 C31 C32 C33 -178.7(7) . . . . ?
C29 N1 C33 C32 2.2(12) . . . . ?
Pd1 N1 C33 C32 -177.1(6) . . . . ?
C31 C32 C33 N1 -1.3(12) . . . . ?
C35 N2 C34 C31 89.7(9) . . . . ?
C32 C31 C34 N2 -33.3(11) . . . . ?
C30 C31 C34 N2 147.9(7) . . . . ?
C34 N2 C35 O1 -5.6(12) . . . . ?
C34 N2 C35 C36 177.3(7) . . . . ?
O1 C35 C36 C41 157.7(9) . . . . ?
N2 C35 C36 C41 -25.2(12) . . . . ?
O1 C35 C36 C37 -21.1(12) . . . . ?
N2 C35 C36 C37 156.0(7) . . . . ?
C41 C36 C37 C38 1.6(13) . . . . ?
C35 C36 C37 C38 -179.6(7) . . . . ?
C36 C37 C38 C39 0.3(13) . . . . ?
C36 C37 C38 C42 176.8(8) . . . . ?
C37 C38 C39 C40 -0.5(17) . . . . ?
C42 C38 C39 C40 -177.1(11) . . . . ?
C38 C39 C40 C41 -1(2) . . . . ?
C37 C36 C41 C40 -3.2(15) . . . . ?
C35 C36 C41 C40 178.0(10) . . . . ?
C39 C40 C41 C36 3.0(19) . . . . ?
C43 N3 C42 O2 1.8(16) . . . . ?
C43 N3 C42 C38 -175.5(8) . . . . ?
C39 C38 C42 O2 22.8(15) . . . . ?
C37 C38 C42 O2 -153.6(10) . . . . ?
C39 C38 C42 N3 -159.8(10) . . . . ?
C37 C38 C42 N3 23.7(14) . . . . ?
C42 N3 C43 C44 98.3(11) . . . . ?
N3 C43 C44 C50 3.7(15) . . . . ?
N3 C43 C44 C45 -175.6(10) . . . . ?
C50 C44 C45 C46 0.0(16) . . . . ?
C43 C44 C45 C46 179.3(10) . . . . ?
C49 N4 C46 C45 -3.8(15) . . . . ?
Pd2 N4 C46 C45 179.9(8) . . . . ?
C44 C45 C46 N4 3.0(17) . . . . ?
C46 N4 C49 C50 1.6(15) . . . . ?
Pd2 N4 C49 C50 177.7(8) . . . . ?
N4 C49 C50 C44 1.4(18) . . . . ?
C45 C44 C50 C49 -2.1(16) . . . . ?
C43 C44 C50 C49 178.6(10) . . . . ?
C57 P3 C51 C52 107.8(7) . . . . ?
C95 P3 C51 C52 -141.8(7) . . . . ?
Pd2 P3 C51 C52 -14.2(7) . . . . ?
C57 P3 C51 C56 -68.4(8) . . . . ?
C95 P3 C51 C56 42.0(8) . . . . ?
Pd2 P3 C51 C56 169.7(6) . . . . ?
C56 C51 C52 C53 -1.1(12) . . . . ?
P3 C51 C52 C53 -177.4(6) . . . . ?
C51 C52 C53 C54 -0.1(14) . . . . ?
C52 C53 C54 C55 2.1(15) . . . . ?
C53 C54 C55 C56 -2.7(17) . . . . ?
C52 C51 C56 C55 0.5(14) . . . . ?
P3 C51 C56 C55 176.7(8) . . . . ?
C54 C55 C56 C51 1.5(16) . . . . ?
C51 P3 C57 C62 -27.5(9) . . . . ?
C95 P3 C57 C62 -139.8(8) . . . . ?
Pd2 P3 C57 C62 94.0(8) . . . . ?
C51 P3 C57 C58 156.2(8) . . . . ?
C95 P3 C57 C58 43.9(9) . . . . ?
Pd2 P3 C57 C58 -82.3(8) . . . . ?
C62 C57 C58 C59 0.8(16) . . . . ?
P3 C57 C58 C59 177.2(9) . . . . ?
C57 C58 C59 C60 -1.3(19) . . . . ?
C58 C59 C60 C61 0(2) . . . . ?
C59 C60 C61 C62 1(2) . . . . ?
C60 C61 C62 C57 -2(2) . . . . ?
C58 C57 C62 C61 0.6(16) . . . . ?
P3 C57 C62 C61 -175.8(10) . . . . ?
C67 N5 C63 C64 1.5(14) . . . . ?
Pd2 N5 C63 C64 178.3(8) . . . . ?
N5 C63 C64 C65 -3.0(16) . . . . ?
C63 C64 C65 C66 3.3(14) . . . . ?
C63 C64 C65 C68 -178.6(9) . . . . ?
C64 C65 C66 C67 -2.3(13) . . . . ?
C68 C65 C66 C67 179.7(9) . . . . ?
C63 N5 C67 C66 -0.5(13) . . . . ?
Pd2 N5 C67 C66 -177.2(6) . . . . ?
C65 C66 C67 N5 0.9(13) . . . . ?
C69 N6 C68 C65 -84.6(10) . . . . ?
C64 C65 C68 N6 169.6(9) . . . . ?
C66 C65 C68 N6 -12.4(14) . . . . ?
C68 N6 C69 O3 -0.1(12) . . . . ?
C68 N6 C69 C70 -179.1(7) . . . . ?
O3 C69 C70 C71 137.7(8) . . . . ?
N6 C69 C70 C71 -43.3(11) . . . . ?
O3 C69 C70 C75 -41.6(11) . . . . ?
N6 C69 C70 C75 137.4(8) . . . . ?
C75 C70 C71 C72 1.6(12) . . . . ?
C69 C70 C71 C72 -177.7(7) . . . . ?
C70 C71 C72 C73 -1.1(13) . . . . ?
C70 C71 C72 C76 -179.6(8) . . . . ?
C71 C72 C73 C74 -1.0(13) . . . . ?
C76 C72 C73 C74 177.3(8) . . . . ?
C72 C73 C74 C75 2.7(14) . . . . ?
C73 C74 C75 C70 -2.1(14) . . . . ?
C71 C70 C75 C74 0.0(13) . . . . ?
C69 C70 C75 C74 179.3(8) . . . . ?
C77 N7 C76 O4 6.2(12) . . . . ?
C77 N7 C76 C72 -175.8(7) . . . . ?
C73 C72 C76 O4 -141.1(9) . . . . ?
C71 C72 C76 O4 37.3(12) . . . . ?
C73 C72 C76 N7 40.9(11) . . . . ?
C71 C72 C76 N7 -140.7(8) . . . . ?
C76 N7 C77 C78 -86.4(10) . . . . ?
N7 C77 C78 C79 10.5(13) . . . . ?
N7 C77 C78 C82 -167.1(9) . . . . ?
C82 C78 C79 C80 3.4(13) . . . . ?
C77 C78 C79 C80 -174.2(8) . . . . ?
C81 N8 C80 C79 -1.1(12) . . . . ?
Pd1 N8 C80 C79 175.1(6) . . . . ?
C78 C79 C80 N8 -2.8(13) . . . . ?
C80 N8 C81 C82 4.2(14) . . . . ?
Pd1 N8 C81 C82 -172.2(8) . . . . ?
C79 C78 C82 C81 -0.4(15) . . . . ?
C77 C78 C82 C81 177.4(9) . . . . ?
N8 C81 C82 C78 -3.5(17) . . . . ?
C97 P4 C83 C84 -41.5(11) . . . . ?
C89 P4 C83 C84 -154.1(9) . . . . ?
Pd2 P4 C83 C84 83.4(9) . . . . ?
C97 P4 C83 C88 142.5(10) . . . . ?
C89 P4 C83 C88 29.9(11) . . . . ?
Pd2 P4 C83 C88 -92.6(10) . . . . ?
C88 C83 C84 C85 -1.5(18) . . . . ?
P4 C83 C84 C85 -177.6(10) . . . . ?
C83 C84 C85 C86 3(2) . . . . ?
C84 C85 C86 C87 -1(2) . . . . ?
C85 C86 C87 C88 -3(2) . . . . ?
C86 C87 C88 C83 5(2) . . . . ?
C84 C83 C88 C87 -2.4(19) . . . . ?
P4 C83 C88 C87 173.6(10) . . . . ?
C97 P4 C89 C94 -15.5(10) . . . . ?
C83 P4 C89 C94 95.4(9) . . . . ?
Pd2 P4 C89 C94 -143.3(8) . . . . ?
C97 P4 C89 C90 165.5(7) . . . . ?
C83 P4 C89 C90 -83.6(8) . . . . ?
Pd2 P4 C89 C90 37.7(8) . . . . ?
C94 C89 C90 C91 -2.3(15) . . . . ?
P4 C89 C90 C91 176.8(8) . . . . ?
C89 C90 C91 C92 4.8(18) . . . . ?
C90 C91 C92 C93 -4(2) . . . . ?
C91 C92 C93 C94 1(2) . . . . ?
C92 C93 C94 C89 1.5(19) . . . . ?
C90 C89 C94 C93 -0.8(16) . . . . ?
P4 C89 C94 C93 -179.8(9) . . . . ?
C57 P3 C95 C96 177.5(7) . . . . ?
C51 P3 C95 C96 66.5(8) . . . . ?
Pd2 P3 C95 C96 -58.5(8) . . . . ?
P3 C95 C96 C97 69.7(9) . . . . ?
C95 C96 C97 P4 -70.3(10) . . . . ?
C89 P4 C97 C96 -67.0(8) . . . . ?
C83 P4 C97 C96 -179.6(8) . . . . ?
Pd2 P4 C97 C96 58.8(9) . . . . ?
O1SA S1SA C1SA F3SA 62.4(14) . . . . ?
O2SA S1SA C1SA F3SA -66.2(14) . . . . ?
O3SA S1SA C1SA F3SA -178.1(12) . . . . ?
O1SA S1SA C1SA F2SA 178.4(12) . . . . ?
O2SA S1SA C1SA F2SA 49.9(15) . . . . ?
O3SA S1SA C1SA F2SA -62.1(14) . . . . ?
O1SA S1SA C1SA F1SA -59.2(15) . . . . ?
O2SA S1SA C1SA F1SA 172.2(12) . . . . ?
O3SA S1SA C1SA F1SA 60.2(14) . . . . ?
O3SB S1SB C1SB F3SB 86.8(16) . . . . ?
O2SB S1SB C1SB F3SB -68.1(15) . . . . ?
O1SB S1SB C1SB F3SB -176.9(14) . . . . ?
O3SB S1SB C1SB F2SB -154.9(13) . . . . ?
O2SB S1SB C1SB F2SB 50.2(13) . . . . ?
O1SB S1SB C1SB F2SB -58.6(13) . . . . ?
O3SB S1SB C1SB F1SB -29.6(15) . . . . ?
O2SB S1SB C1SB F1SB 175.5(10) . . . . ?
O1SB S1SB C1SB F1SB 66.7(13) . . . . ?
O2SC S1SC C1SC F3SC 175.0(14) . . . . ?
O1SC S1SC C1SC F3SC 37.7(17) . . . . ?
O3SC S1SC C1SC F3SC -76.2(16) . . . . ?
O2SC S1SC C1SC F1SC -40.6(17) . . . . ?
O1SC S1SC C1SC F1SC -178.0(14) . . . . ?
O3SC S1SC C1SC F1SC 68.1(16) . . . . ?
O2SC S1SC C1SC F2SC 71.7(11) . . . . ?
O1SC S1SC C1SC F2SC -65.7(11) . . . . ?
O3SC S1SC C1SC F2SC -179.6(11) . . . . ?
O2SD S1SD C1SD F1SD -56.1(9) . . . . ?
O1SD S1SD C1SD F1SD -174.5(7) . . . . ?
O3SD S1SD C1SD F1SD 68.1(9) . . . . ?
O2SD S1SD C1SD F2SD 178.0(8) . . . . ?
O1SD S1SD C1SD F2SD 59.6(8) . . . . ?
O3SD S1SD C1SD F2SD -57.8(9) . . . . ?
O2SD S1SD C1SD F3SD 64.5(8) . . . . ?
O1SD S1SD C1SD F3SD -53.9(8) . . . . ?
O3SD S1SD C1SD F3SD -171.3(7) . . . . ?
O1IT C1IT C3IT O4W 170(2) . . . . ?
C2IT C1IT C3IT O4W -71(2) . . . . ?
O1IT C1IT O4W C3IT -71(13) . . . . ?
C2IT C1IT O4W C3IT 101(3) . . . . ?
